data_4505274
loop_
_publ_author_name
'Huang, Zheng'
'Du, Miao'
'Song, Hai-Bin'
'Bu, Xian-He'

_publ_section_title
;
 Effect of Anions on the Framework Formation of Novel AgICoordination
 Polymers with Angular Bridging Ligands
;
_journal_issue 1
_journal_name_full 'Crystal Growth &amp; Design'
_journal_page_first 71
_journal_paper_doi 10.1021/cg0341095
_journal_volume 4
_journal_year 2004
_chemical_formula_sum 'C12 H8 Ag Cl N4 O4 S'
_chemical_formula_weight 447.60
_chemical_name_systematic
; 
 ? 
;
_space_group_IT_number 14
_symmetry_cell_setting monoclinic
_symmetry_space_group_name_Hall '-P 2ybc'
_symmetry_space_group_name_H-M 'P 1 21/c 1'
_atom_sites_solution_hydrogens geom
_atom_sites_solution_primary direct
_atom_sites_solution_secondary difmap
_audit_creation_method SHELXL-97
_cell_angle_alpha 90.00
_cell_angle_beta 102.234(8)
_cell_angle_gamma 90.00
_cell_formula_units_Z 4
_cell_length_a 6.920(3)
_cell_length_b 28.322(14)
_cell_length_c 7.779(4)
_cell_measurement_reflns_used 861
_cell_measurement_temperature 293(2)
_cell_measurement_theta_max 26.27
_cell_measurement_theta_min 2.77
_cell_volume 1490.0(12)
_computing_cell_refinement 'Bruker SMART'
_computing_data_collection 'Bruker SMART'
_computing_data_reduction 'Bruker SAINT'
_computing_molecular_graphics 'Bruker SHELXTL'
_computing_publication_material 'Bruker SHELXTL'
_computing_structure_refinement 'SHELXL-97 (Sheldrick, 1997)'
_computing_structure_solution 'SHELXS-97 (Sheldrick, 1990)'
_diffrn_ambient_temperature 293(2)
_diffrn_measured_fraction_theta_full 0.987
_diffrn_measured_fraction_theta_max 0.987
_diffrn_measurement_device_type 'CCD area detector'
_diffrn_measurement_method 'phi and omega scans'
_diffrn_radiation_monochromator graphite
_diffrn_radiation_source 'fine-focus sealed tube'
_diffrn_radiation_type MoK\a
_diffrn_radiation_wavelength 0.71073
_diffrn_reflns_av_R_equivalents 0.0361
_diffrn_reflns_av_sigmaI/netI 0.0469
_diffrn_reflns_limit_h_max 8
_diffrn_reflns_limit_h_min -8
_diffrn_reflns_limit_k_max 30
_diffrn_reflns_limit_k_min -35
_diffrn_reflns_limit_l_max 9
_diffrn_reflns_limit_l_min -9
_diffrn_reflns_number 6971
_diffrn_reflns_theta_full 26.52
_diffrn_reflns_theta_max 26.52
_diffrn_reflns_theta_min 1.44
_exptl_absorpt_coefficient_mu 1.697
_exptl_absorpt_correction_T_max 1.000000
_exptl_absorpt_correction_T_min 0.826849
_exptl_absorpt_correction_type multi-scan
_exptl_absorpt_process_details SADABS
_exptl_crystal_density_diffrn 1.995
_exptl_crystal_density_meas ?
_exptl_crystal_density_method 'not measured'
_exptl_crystal_F_000 880
_exptl_crystal_size_max 0.26
_exptl_crystal_size_mid 0.22
_exptl_crystal_size_min 0.18
_refine_diff_density_max 0.718
_refine_diff_density_min -0.510
_refine_diff_density_rms 0.107
_refine_ls_extinction_coef 0.0233(8)
_refine_ls_extinction_expression Fc^*^=kFc[1+0.001xFc^2^\l^3^/sin(2\q)]^-1/4^
_refine_ls_extinction_method SHELXL
_refine_ls_goodness_of_fit_ref 0.998
_refine_ls_hydrogen_treatment mixed
_refine_ls_matrix_type full
_refine_ls_number_parameters 237
_refine_ls_number_reflns 3057
_refine_ls_number_restraints 85
_refine_ls_restrained_S_all 1.032
_refine_ls_R_factor_all 0.0666
_refine_ls_R_factor_gt 0.0468
_refine_ls_shift/su_max 0.002
_refine_ls_shift/su_mean 0.000
_refine_ls_structure_factor_coef Fsqd
_refine_ls_weighting_details 'calc w=1/[\s^2^(Fo^2^)+(0.0191P)^2^+7.4582P] where P=(Fo^2^+2Fc^2^)/3'
_refine_ls_weighting_scheme calc
_refine_ls_wR_factor_gt 0.0894
_refine_ls_wR_factor_ref 0.0972
_reflns_number_gt 2371
_reflns_number_total 3057
_reflns_threshold_expression >2sigma(I)
_cod_data_source_file cg0341095si20030630_084824.cif
_cod_data_source_block 030427a
_cod_depositor_comments
;
The following automatic conversions were performed:

'_symmetry_cell_setting' value 'Monoclinic' changed to 'monoclinic'
according to /home/saulius/struct/CIF-dictionaries/cif_core.dic
dictionary named 'cif_core.dic' version 2.4.1 from
2010-06-29.

'_exptl_absorpt_correction_type' value 'MULTI-SCAN'
changed to 'multi-scan' according to
/home/saulius/struct/CIF-dictionaries/cif_core.dic dictionary named
'cif_core.dic' version 2.4.1 from 2010-06-29.

Automatic conversion script
Id: cif_fix_values 1715 2011-07-08 13:25:40Z adriana 

The following automatic conversions were performed:

'_exptl_crystal_density_meas' value 'NONE' was changed to '?' - the
value is perceived as not measured.

Automatic conversion script
Id: cif_fix_values 3008 2015-01-20 13:52:24Z robertas 
;
_cod_original_cell_volume 1489.9(13)
_cod_original_sg_symbol_H-M P2(1)/c
_cod_database_code 4505274

loop_
_symmetry_equiv_pos_as_xyz
'x, y, z'
'-x, y+1/2, -z+1/2'
'-x, -y, -z'
'x, -y-1/2, z-1/2'

loop_
_atom_site_label
_atom_site_type_symbol
_atom_site_fract_x
_atom_site_fract_y
_atom_site_fract_z
_atom_site_U_iso_or_equiv
_atom_site_adp_type
_atom_site_occupancy
_atom_site_symmetry_multiplicity
_atom_site_calc_flag
_atom_site_refinement_flags
_atom_site_disorder_assembly
_atom_site_disorder_group
Ag1 Ag 0.39062(7) 0.621179(14) 0.90981(7) 0.04091(19) Uani 1 1 d . . .
S1 S -0.0579(2) 0.37574(5) 0.7611(2) 0.0396(4) Uani 1 1 d . . .
N1 N 0.2658(6) 0.54818(14) 0.9178(6) 0.0310(10) Uani 1 1 d . . .
N2 N 0.2715(6) 0.36953(14) 0.9777(6) 0.0302(10) Uani 1 1 d . . .
N3 N 0.2098(7) 0.32384(15) 0.9430(6) 0.0331(10) Uani 1 1 d . . .
N4 N -0.2443(7) 0.19074(15) 0.6679(7) 0.0361(11) Uani 1 1 d . . .
C1 C 0.2963(7) 0.52169(18) 1.0628(7) 0.0319(12) Uani 1 1 d . . .
H1 H 0.3471 0.5362 1.1700 0.038 Uiso 1 1 calc R . .
C2 C 0.2566(7) 0.47379(17) 1.0624(7) 0.0307(12) Uani 1 1 d . . .
H2 H 0.2787 0.4567 1.1668 0.037 Uiso 1 1 calc R . .
C3 C 0.1830(7) 0.45190(17) 0.9021(7) 0.0270(11) Uani 1 1 d . . .
C4 C 0.1470(8) 0.47925(19) 0.7511(7) 0.0352(13) Uani 1 1 d . . .
H4 H 0.0944 0.4658 0.6422 0.042 Uiso 1 1 calc R . .
C5 C 0.1907(8) 0.52690(18) 0.7654(7) 0.0342(12) Uani 1 1 d . . .
H5 H 0.1666 0.5450 0.6634 0.041 Uiso 1 1 calc R . .
C6 C 0.1475(7) 0.40059(18) 0.8924(7) 0.0296(11) Uani 1 1 d . . .
C7 C 0.0406(8) 0.32127(18) 0.8317(7) 0.0322(12) Uani 1 1 d . . .
C8 C -0.0591(8) 0.27658(18) 0.7751(7) 0.0313(12) Uani 1 1 d . . .
C9 C -0.2536(9) 0.27459(19) 0.6847(9) 0.0456(16) Uani 1 1 d . . .
H9 H -0.3266 0.3022 0.6584 0.055 Uiso 1 1 calc R . .
C10 C -0.3382(9) 0.23181(19) 0.6342(9) 0.0476(17) Uani 1 1 d . . .
H10 H -0.4690 0.2314 0.5726 0.057 Uiso 1 1 calc R . .
C11 C -0.0559(8) 0.19270(19) 0.7562(8) 0.0405(14) Uani 1 1 d . . .
H11 H 0.0133 0.1645 0.7816 0.049 Uiso 1 1 calc R . .
C12 C 0.0399(8) 0.23405(18) 0.8108(8) 0.0400(14) Uani 1 1 d . . .
H12 H 0.1710 0.2336 0.8716 0.048 Uiso 1 1 calc R . .
Cl1 Cl 0.5906(2) 0.61167(6) 0.5079(2) 0.0472(4) Uani 1 1 d D . .
O1 O 0.7826(6) 0.59418(17) 0.5773(6) 0.0648(14) Uani 1 1 d DU A .
O2 O 0.4471(12) 0.5931(6) 0.5922(14) 0.097(4) Uani 0.58(2) 1 d PDU A 1
O3 O 0.5343(16) 0.6076(6) 0.3243(8) 0.061(4) Uani 0.58(2) 1 d PDU A 1
O4 O 0.6065(19) 0.6627(2) 0.551(2) 0.097(5) Uani 0.58(2) 1 d PDU A 1
O2' O 0.531(3) 0.6472(7) 0.6084(18) 0.101(6) Uani 0.42(2) 1 d PDU A 2
O3' O 0.4609(18) 0.5703(6) 0.512(3) 0.118(7) Uani 0.42(2) 1 d PDU A 2
O4' O 0.565(2) 0.6243(7) 0.3280(11) 0.066(6) Uani 0.42(2) 1 d PDU A 2

loop_
_atom_site_aniso_label
_atom_site_aniso_U_11
_atom_site_aniso_U_22
_atom_site_aniso_U_33
_atom_site_aniso_U_23
_atom_site_aniso_U_13
_atom_site_aniso_U_12
Ag1 0.0408(3) 0.0208(2) 0.0575(3) 0.0037(2) 0.00218(19) -0.00068(19)
S1 0.0319(7) 0.0214(7) 0.0586(10) 0.0013(6) -0.0061(6) -0.0015(5)
N1 0.030(2) 0.021(2) 0.041(3) 0.001(2) 0.006(2) -0.0004(18)
N2 0.031(2) 0.020(2) 0.039(3) 0.0014(18) 0.005(2) -0.0027(17)
N3 0.035(2) 0.023(2) 0.039(3) 0.002(2) 0.003(2) -0.0026(18)
N4 0.034(2) 0.024(2) 0.048(3) -0.002(2) 0.003(2) -0.0035(19)
C1 0.029(3) 0.030(3) 0.037(3) -0.007(2) 0.006(2) -0.001(2)
C2 0.031(3) 0.026(3) 0.037(3) 0.005(2) 0.010(2) 0.003(2)
C3 0.024(3) 0.020(2) 0.036(3) -0.002(2) 0.006(2) -0.0003(19)
C4 0.042(3) 0.028(3) 0.033(3) 0.000(2) 0.002(2) -0.004(2)
C5 0.038(3) 0.027(3) 0.035(3) 0.009(2) 0.003(2) -0.003(2)
C6 0.029(3) 0.026(3) 0.035(3) 0.001(2) 0.009(2) 0.000(2)
C7 0.033(3) 0.025(3) 0.040(3) 0.001(2) 0.009(2) 0.000(2)
C8 0.035(3) 0.024(3) 0.035(3) -0.003(2) 0.007(2) -0.002(2)
C9 0.037(3) 0.024(3) 0.067(4) -0.006(3) -0.006(3) 0.006(2)
C10 0.036(3) 0.024(3) 0.074(5) -0.004(3) -0.008(3) -0.001(2)
C11 0.040(3) 0.022(3) 0.057(4) 0.001(3) 0.003(3) 0.002(2)
C12 0.034(3) 0.024(3) 0.057(4) -0.001(3) -0.002(3) 0.000(2)
Cl1 0.0424(8) 0.0601(10) 0.0391(8) 0.0066(7) 0.0084(6) 0.0088(7)
O1 0.048(3) 0.072(3) 0.069(3) 0.003(3) -0.001(2) 0.006(2)
O2 0.064(6) 0.202(12) 0.032(6) 0.000(7) 0.025(5) -0.035(7)
O3 0.047(5) 0.109(10) 0.028(5) -0.004(5) 0.009(4) -0.016(6)
O4 0.089(9) 0.045(6) 0.140(12) -0.007(6) -0.014(7) 0.004(6)
O2' 0.120(11) 0.133(12) 0.054(8) -0.006(9) 0.030(8) 0.069(10)
O3' 0.083(10) 0.201(17) 0.065(12) 0.057(11) 0.005(9) -0.046(11)
O4' 0.059(9) 0.091(13) 0.052(8) 0.020(7) 0.018(6) 0.006(8)

loop_
_atom_type_symbol
_atom_type_description
_atom_type_scat_dispersion_real
_atom_type_scat_dispersion_imag
_atom_type_scat_source
C C 0.0033 0.0016 'International Tables Vol C Tables 4.2.6.8 and 6.1.1.4'
H H 0.0000 0.0000 'International Tables Vol C Tables 4.2.6.8 and 6.1.1.4'
N N 0.0061 0.0033 'International Tables Vol C Tables 4.2.6.8 and 6.1.1.4'
O O 0.0106 0.0060 'International Tables Vol C Tables 4.2.6.8 and 6.1.1.4'
S S 0.1246 0.1234 'International Tables Vol C Tables 4.2.6.8 and 6.1.1.4'
Cl Cl 0.1484 0.1585 'International Tables Vol C Tables 4.2.6.8 and 6.1.1.4'
Ag Ag -0.8971 1.1015 'International Tables Vol C Tables 4.2.6.8 and 6.1.1.4'

loop_
_geom_angle_atom_site_label_1
_geom_angle_atom_site_label_2
_geom_angle_atom_site_label_3
_geom_angle
_geom_angle_site_symmetry_1
_geom_angle_site_symmetry_3
N4 Ag1 N1 131.50(17) 2_556 .
N4 Ag1 N2 111.24(15) 2_556 3_667
N1 Ag1 N2 117.03(15) . 3_667
C6 S1 C7 87.5(3) . .
C5 N1 C1 117.4(4) . .
C5 N1 Ag1 118.1(4) . .
C1 N1 Ag1 123.2(4) . .
C6 N2 N3 113.1(4) . .
C6 N2 Ag1 127.8(3) . 3_667
N3 N2 Ag1 115.2(3) . 3_667
C7 N3 N2 112.5(4) . .
C10 N4 C11 116.5(5) . .
C10 N4 Ag1 122.8(4) . 2_546
C11 N4 Ag1 120.7(3) . 2_546
N1 C1 C2 123.6(5) . .
N1 C1 H1 118.2 . .
C2 C1 H1 118.2 . .
C1 C2 C3 118.3(5) . .
C1 C2 H2 120.9 . .
C3 C2 H2 120.9 . .
C4 C3 C2 118.5(5) . .
C4 C3 C6 120.7(5) . .
C2 C3 C6 120.8(5) . .
C5 C4 C3 118.8(5) . .
C5 C4 H4 120.6 . .
C3 C4 H4 120.6 . .
N1 C5 C4 123.4(5) . .
N1 C5 H5 118.3 . .
C4 C5 H5 118.3 . .
N2 C6 C3 123.6(5) . .
N2 C6 S1 113.4(4) . .
C3 C6 S1 122.9(4) . .
N3 C7 C8 123.3(5) . .
N3 C7 S1 113.6(4) . .
C8 C7 S1 123.2(4) . .
C9 C8 C12 117.0(5) . .
C9 C8 C7 122.3(5) . .
C12 C8 C7 120.7(5) . .
C10 C9 C8 119.6(5) . .
C10 C9 H9 120.2 . .
C8 C9 H9 120.2 . .
N4 C10 C9 123.8(5) . .
N4 C10 H10 118.1 . .
C9 C10 H10 118.1 . .
N4 C11 C12 123.3(5) . .
N4 C11 H11 118.3 . .
C12 C11 H11 118.3 . .
C11 C12 C8 119.7(5) . .
C11 C12 H12 120.1 . .
C8 C12 H12 120.1 . .
O2' Cl1 O3 125.6(9) . .
O2' Cl1 O2 71.7(8) . .
O3 Cl1 O2 111.9(5) . .
O2' Cl1 O1 113.9(6) . .
O3 Cl1 O1 113.3(5) . .
O2 Cl1 O1 113.0(5) . .
O2' Cl1 O4' 112.4(7) . .
O3 Cl1 O4' 21.1(10) . .
O2 Cl1 O4' 127.0(8) . .
O1 Cl1 O4' 112.2(6) . .
O2' Cl1 O3' 108.1(6) . .
O3 Cl1 O3' 85.1(8) . .
O2 Cl1 O3' 37.1(7) . .
O1 Cl1 O3' 103.9(6) . .
O4' Cl1 O3' 105.6(7) . .
O2' Cl1 O4 35.1(8) . .
O3 Cl1 O4 107.7(6) . .
O2 Cl1 O4 106.5(6) . .
O1 Cl1 O4 103.6(5) . .
O4' Cl1 O4 88.1(9) . .
O3' Cl1 O4 141.5(8) . .

loop_
_geom_bond_atom_site_label_1
_geom_bond_atom_site_label_2
_geom_bond_distance
_geom_bond_site_symmetry_2
Ag1 N4 2.239(4) 2_556
Ag1 N1 2.247(4) .
Ag1 N2 2.331(4) 3_667
S1 C6 1.716(5) .
S1 C7 1.729(5) .
N1 C5 1.333(7) .
N1 C1 1.334(7) .
N2 C6 1.307(6) .
N2 N3 1.371(6) .
N2 Ag1 2.331(4) 3_667
N3 C7 1.302(7) .
N4 C10 1.331(7) .
N4 C11 1.339(7) .
N4 Ag1 2.239(4) 2_546
C1 C2 1.384(7) .
C1 H1 0.9300 .
C2 C3 1.389(7) .
C2 H2 0.9300 .
C3 C4 1.385(7) .
C3 C6 1.473(7) .
C4 C5 1.382(7) .
C4 H4 0.9300 .
C5 H5 0.9300 .
C7 C8 1.464(7) .
C8 C9 1.382(8) .
C8 C12 1.384(7) .
C9 C10 1.367(8) .
C9 H9 0.9300 .
C10 H10 0.9300 .
C11 C12 1.368(8) .
C11 H11 0.9300 .
C12 H12 0.9300 .
Cl1 O2' 1.390(7) .
Cl1 O3 1.403(6) .
Cl1 O2 1.403(6) .
Cl1 O1 1.414(4) .
Cl1 O4' 1.418(7) .
Cl1 O3' 1.480(8) .
Cl1 O4 1.483(6) .

loop_
_geom_torsion_atom_site_label_1
_geom_torsion_atom_site_label_2
_geom_torsion_atom_site_label_3
_geom_torsion_atom_site_label_4
_geom_torsion
_geom_torsion_site_symmetry_1
N4 Ag1 N1 C5 70.3(5) 2_556
N2 Ag1 N1 C5 -115.7(4) 3_667
N4 Ag1 N1 C1 -123.1(4) 2_556
N2 Ag1 N1 C1 50.9(4) 3_667
C6 N2 N3 C7 0.2(6) .
Ag1 N2 N3 C7 -159.3(4) 3_667
C5 N1 C1 C2 0.7(8) .
Ag1 N1 C1 C2 -166.0(4) .
N1 C1 C2 C3 0.8(8) .
C1 C2 C3 C4 -2.0(7) .
C1 C2 C3 C6 176.9(5) .
C2 C3 C4 C5 1.7(8) .
C6 C3 C4 C5 -177.1(5) .
C1 N1 C5 C4 -1.0(8) .
Ag1 N1 C5 C4 166.4(4) .
C3 C4 C5 N1 -0.2(9) .
N3 N2 C6 C3 -177.7(5) .
Ag1 N2 C6 C3 -21.4(7) 3_667
N3 N2 C6 S1 0.1(6) .
Ag1 N2 C6 S1 156.4(3) 3_667
C4 C3 C6 N2 134.9(6) .
C2 C3 C6 N2 -44.0(8) .
C4 C3 C6 S1 -42.7(7) .
C2 C3 C6 S1 138.4(5) .
C7 S1 C6 N2 -0.2(4) .
C7 S1 C6 C3 177.6(5) .
N2 N3 C7 C8 -178.9(5) .
N2 N3 C7 S1 -0.4(6) .
C6 S1 C7 N3 0.3(5) .
C6 S1 C7 C8 178.9(5) .
N3 C7 C8 C9 167.2(6) .
S1 C7 C8 C9 -11.2(8) .
N3 C7 C8 C12 -12.8(9) .
S1 C7 C8 C12 168.8(5) .
C12 C8 C9 C10 -0.5(10) .
C7 C8 C9 C10 179.5(6) .
C11 N4 C10 C9 -0.3(10) .
Ag1 N4 C10 C9 178.1(5) 2_546
C8 C9 C10 N4 0.5(11) .
C10 N4 C11 C12 0.0(9) .
Ag1 N4 C11 C12 -178.4(5) 2_546
N4 C11 C12 C8 0.1(10) .
C9 C8 C12 C11 0.2(9) .
C7 C8 C12 C11 -179.8(6) .
